data_4062014
_journal_name_full Organometallics
_journal_year 2003
_chemical_formula_sum 'C36 H37 N3 O2'
_chemical_formula_weight 543.69
_space_group_IT_number 14
_symmetry_cell_setting monoclinic
_symmetry_space_group_name_Hall '-P 2yn'
_symmetry_space_group_name_H-M 'P 1 21/n 1'
_cell_angle_alpha 90.00
_cell_angle_beta 90.116(3)
_cell_angle_gamma 90.00
_cell_formula_units_Z 4
_cell_length_a 12.1747(14)
_cell_length_b 15.6855(18)
_cell_length_c 15.9240(18)
_cell_measurement_temperature 133(2)
_cell_volume 3040.9(6)
_diffrn_ambient_temperature 133(2)
_exptl_crystal_density_diffrn 1.188
_cod_original_sg_symbol_H-M 'P 21/n'
_cod_database_code 4062014

loop_
_symmetry_equiv_pos_as_xyz
'x, y, z'
'-x+1/2, y+1/2, -z+1/2'
'-x, -y, -z'
'x-1/2, -y-1/2, z-1/2'

loop_
_atom_site_label
_atom_site_type_symbol
_atom_site_fract_x
_atom_site_fract_y
_atom_site_fract_z
_atom_site_U_iso_or_equiv
_atom_site_adp_type
_atom_site_occupancy
_atom_site_symmetry_multiplicity
_atom_site_calc_flag
_atom_site_refinement_flags
_atom_site_disorder_assembly
_atom_site_disorder_group
C1 C 0.32115(14) 0.22596(11) 0.19086(11) 0.0228(4) Uani 1 1 d U . .
C2 C 0.33227(13) 0.31826(11) 0.20312(10) 0.0206(4) Uani 1 1 d U . .
C3 C 0.25256(15) 0.37560(11) 0.23049(11) 0.0249(4) Uani 1 1 d U . .
H3 H 0.1786 0.3580 0.2383 0.030 Uiso 1 1 calc R . .
C4 C 0.28410(15) 0.45879(11) 0.24601(11) 0.0268(4) Uani 1 1 d U . .
H4 H 0.2316 0.4994 0.2645 0.032 Uiso 1 1 calc R . .
C5 C 0.39306(15) 0.48275(11) 0.23437(11) 0.0269(4) Uani 1 1 d U . .
H5 H 0.4140 0.5398 0.2464 0.032 Uiso 1 1 calc R . .
C6 C 0.47211(14) 0.42630(11) 0.20587(11) 0.0240(4) Uani 1 1 d U . .
H6 H 0.5458 0.4444 0.1979 0.029 Uiso 1 1 calc R . .
C7 C 0.44117(13) 0.34183(11) 0.18906(10) 0.0192(4) Uani 1 1 d U . .
C8 C 0.50213(13) 0.26603(10) 0.16011(10) 0.0181(4) Uani 1 1 d U . .
C9 C 0.70762(16) 0.47198(12) 0.06663(13) 0.0339(5) Uani 1 1 d U . .
H9A H 0.7852 0.4571 0.0552 0.041 Uiso 1 1 calc R . .
H9B H 0.7048 0.5061 0.1189 0.041 Uiso 1 1 calc R . .
C10 C 0.6610(2) 0.52177(15) -0.00491(15) 0.0546(7) Uani 1 1 d U . .
H10A H 0.6584 0.4858 -0.0552 0.066 Uiso 1 1 calc R . .
H10B H 0.7074 0.5716 -0.0157 0.066 Uiso 1 1 calc R . .
H10C H 0.5866 0.5407 0.0092 0.066 Uiso 1 1 calc R . .
C11 C 0.44470(13) 0.10701(10) 0.16084(11) 0.0193(4) Uani 1 1 d U . .
C12 C 0.40369(14) 0.06121(11) 0.09192(11) 0.0220(4) Uani 1 1 d U . .
C13 C 0.42557(15) -0.02590(11) 0.08917(12) 0.0270(4) Uani 1 1 d U . .
H13 H 0.3986 -0.0586 0.0434 0.032 Uiso 1 1 calc R . .
C14 C 0.48558(15) -0.06579(11) 0.15152(12) 0.0278(4) Uani 1 1 d U . .
H14 H 0.5023 -0.1248 0.1470 0.033 Uiso 1 1 calc R . .
C15 C 0.52145(14) -0.01972(11) 0.22070(12) 0.0255(4) Uani 1 1 d U . .
H15 H 0.5614 -0.0478 0.2639 0.031 Uiso 1 1 calc R . .
C16 C 0.49964(13) 0.06732(11) 0.22762(11) 0.0220(4) Uani 1 1 d U . .
C17 C 0.33809(16) 0.10396(13) 0.02421(12) 0.0328(5) Uani 1 1 d U . .
H17A H 0.2656 0.1194 0.0461 0.039 Uiso 1 1 calc R . .
H17B H 0.3294 0.0649 -0.0234 0.039 Uiso 1 1 calc R . .
H17C H 0.3764 0.1555 0.0056 0.039 Uiso 1 1 calc R . .
C18 C 0.53487(16) 0.11584(12) 0.30451(12) 0.0313(5) Uani 1 1 d U . .
H18A H 0.5977 0.1523 0.2907 0.038 Uiso 1 1 calc R . .
H18B H 0.5561 0.0756 0.3487 0.038 Uiso 1 1 calc R . .
H18C H 0.4739 0.1513 0.3243 0.038 Uiso 1 1 calc R . .
C20 C 0.60719(13) 0.25876(10) 0.13247(10) 0.0188(4) Uani 1 1 d U . .
C21 C 0.74985(13) 0.16568(11) 0.06140(11) 0.0203(4) Uani 1 1 d U . .
C22 C 0.76387(15) 0.20055(11) -0.01875(11) 0.0255(4) Uani 1 1 d U . .
C23 C 0.85911(16) 0.17923(13) -0.06260(12) 0.0323(5) Uani 1 1 d U . .
H23 H 0.8714 0.2036 -0.1164 0.039 Uiso 1 1 calc R . .
C24 C 0.93575(16) 0.12374(13) -0.02977(13) 0.0352(5) Uani 1 1 d U . .
H24 H 1.0004 0.1108 -0.0605 0.042 Uiso 1 1 calc R . .
C25 C 0.91831(15) 0.08691(12) 0.04809(13) 0.0309(5) Uani 1 1 d U . .
H25 H 0.9706 0.0478 0.0700 0.037 Uiso 1 1 calc R . .
C26 C 0.82525(14) 0.10661(11) 0.09447(11) 0.0229(4) Uani 1 1 d U . .
C27 C 0.67776(17) 0.25403(13) -0.06169(13) 0.0348(5) Uani 1 1 d U . .
H27A H 0.6054 0.2406 -0.0383 0.042 Uiso 1 1 calc R . .
H27B H 0.6779 0.2418 -0.1220 0.042 Uiso 1 1 calc R . .
H27C H 0.6939 0.3145 -0.0527 0.042 Uiso 1 1 calc R . .
C28 C 0.80540(15) 0.06458(11) 0.17853(11) 0.0274(4) Uani 1 1 d U . .
H28A H 0.7424 0.0259 0.1742 0.033 Uiso 1 1 calc R . .
H28B H 0.7902 0.1084 0.2208 0.033 Uiso 1 1 calc R . .
H28C H 0.8708 0.0322 0.1951 0.033 Uiso 1 1 calc R . .
C30 C 0.68145(14) 0.33614(10) 0.13030(11) 0.0202(4) Uani 1 1 d U . .
C31 C 0.81969(14) 0.29274(11) 0.22840(11) 0.0217(4) Uani 1 1 d U . .
C32 C 0.92561(14) 0.26413(11) 0.20621(12) 0.0233(4) Uani 1 1 d U . .
C33 C 0.98168(15) 0.21138(11) 0.26156(12) 0.0280(4) Uani 1 1 d U . .
H33 H 1.0524 0.1906 0.2468 0.034 Uiso 1 1 calc R . .
C34 C 0.93626(15) 0.18840(12) 0.33815(13) 0.0289(4) Uani 1 1 d U . .
H34 H 0.9743 0.1505 0.3745 0.035 Uiso 1 1 calc R . .
C35 C 0.83515(15) 0.22120(11) 0.36104(12) 0.0263(4) Uani 1 1 d U . .
H35 H 0.8053 0.2065 0.4142 0.032 Uiso 1 1 calc R . .
C36 C 0.77595(14) 0.27521(11) 0.30816(11) 0.0225(4) Uani 1 1 d U . .
C37 C 0.97847(15) 0.29185(12) 0.12519(12) 0.0287(4) Uani 1 1 d U . .
H37A H 1.0509 0.2651 0.1201 0.034 Uiso 1 1 calc R . .
H37B H 0.9867 0.3540 0.1250 0.034 Uiso 1 1 calc R . .
H37C H 0.9322 0.2744 0.0778 0.034 Uiso 1 1 calc R . .
C38 C 0.67294(14) 0.31723(12) 0.33996(12) 0.0266(4) Uani 1 1 d U . .
H38A H 0.6843 0.3790 0.3432 0.032 Uiso 1 1 calc R . .
H38B H 0.6555 0.2951 0.3959 0.032 Uiso 1 1 calc R . .
H38C H 0.6120 0.3049 0.3015 0.032 Uiso 1 1 calc R . .
N1 N 0.42399(11) 0.19738(9) 0.16559(9) 0.0198(3) Uani 1 1 d U . .
N2 N 0.65419(12) 0.18150(10) 0.11030(10) 0.0229(3) Uani 1 1 d U . .
H02 H 0.6209(17) 0.1379(14) 0.1318(13) 0.045(7) Uiso 1 1 d . . .
N3 N 0.76844(11) 0.35045(9) 0.17155(9) 0.0219(3) Uani 1 1 d U . .
O1 O 0.24168(10) 0.17968(8) 0.20169(9) 0.0323(3) Uani 1 1 d U . .
O2 O 0.64244(9) 0.39501(7) 0.07583(8) 0.0248(3) Uani 1 1 d U . .

loop_
_atom_site_aniso_label
_atom_site_aniso_U_11
_atom_site_aniso_U_22
_atom_site_aniso_U_33
_atom_site_aniso_U_23
_atom_site_aniso_U_13
_atom_site_aniso_U_12
C1 0.0193(9) 0.0235(10) 0.0256(10) 0.0023(8) 0.0024(8) 0.0014(7)
C2 0.0207(9) 0.0211(9) 0.0200(9) -0.0004(7) 0.0007(7) 0.0020(7)
C3 0.0224(9) 0.0251(10) 0.0274(10) 0.0010(8) 0.0044(8) 0.0028(8)
C4 0.0286(10) 0.0227(10) 0.0292(10) -0.0018(8) 0.0051(8) 0.0087(8)
C5 0.0331(11) 0.0190(10) 0.0286(11) -0.0030(8) 0.0009(8) 0.0027(8)
C6 0.0239(9) 0.0215(10) 0.0266(10) -0.0014(8) 0.0011(8) -0.0011(7)
C7 0.0207(9) 0.0201(9) 0.0167(9) 0.0013(7) -0.0011(7) 0.0027(7)
C8 0.0186(9) 0.0169(9) 0.0187(9) 0.0015(7) -0.0005(7) -0.0020(7)
C9 0.0396(12) 0.0227(10) 0.0393(12) 0.0058(9) 0.0015(9) -0.0090(9)
C10 0.0760(18) 0.0395(14) 0.0482(15) 0.0119(11) -0.0069(13) -0.0122(12)
C11 0.0172(8) 0.0166(9) 0.0242(9) 0.0004(7) 0.0046(7) -0.0013(7)
C12 0.0210(9) 0.0215(10) 0.0234(10) 0.0000(8) 0.0050(7) -0.0011(7)
C13 0.0289(10) 0.0246(10) 0.0276(10) -0.0069(8) 0.0053(8) -0.0052(8)
C14 0.0293(10) 0.0174(9) 0.0368(11) 0.0012(8) 0.0086(9) 0.0003(8)
C15 0.0246(10) 0.0219(10) 0.0301(10) 0.0068(8) 0.0031(8) 0.0004(8)
C16 0.0187(9) 0.0216(9) 0.0258(10) 0.0024(8) 0.0025(7) -0.0024(7)
C17 0.0355(11) 0.0365(12) 0.0264(10) -0.0030(9) -0.0036(9) 0.0021(9)
C18 0.0373(11) 0.0263(11) 0.0304(11) 0.0020(9) -0.0054(9) -0.0015(9)
C20 0.0186(9) 0.0196(9) 0.0182(9) 0.0005(7) -0.0013(7) -0.0001(7)
C21 0.0174(9) 0.0188(9) 0.0248(10) -0.0068(7) 0.0019(7) -0.0019(7)
C22 0.0287(10) 0.0221(10) 0.0257(10) -0.0051(8) -0.0015(8) -0.0040(8)
C23 0.0378(12) 0.0322(11) 0.0269(11) -0.0052(9) 0.0098(9) -0.0088(9)
C24 0.0287(11) 0.0351(12) 0.0419(13) -0.0091(10) 0.0154(9) -0.0013(9)
C25 0.0235(10) 0.0224(10) 0.0469(13) -0.0069(9) 0.0049(9) 0.0031(8)
C26 0.0208(9) 0.0171(9) 0.0307(10) -0.0055(8) 0.0007(8) -0.0016(7)
C27 0.0428(12) 0.0356(12) 0.0261(11) -0.0015(9) -0.0046(9) 0.0006(9)
C28 0.0255(10) 0.0208(10) 0.0360(11) 0.0003(8) -0.0024(8) 0.0019(8)
C30 0.0193(9) 0.0192(9) 0.0220(9) -0.0001(7) 0.0044(7) 0.0012(7)
C31 0.0195(9) 0.0175(9) 0.0282(10) -0.0035(8) -0.0034(8) -0.0025(7)
C32 0.0207(9) 0.0188(9) 0.0305(10) -0.0079(8) -0.0010(8) -0.0041(7)
C33 0.0209(9) 0.0217(10) 0.0414(12) -0.0058(8) -0.0027(9) 0.0002(8)
C34 0.0294(10) 0.0210(10) 0.0362(11) 0.0002(9) -0.0096(9) 0.0002(8)
C35 0.0287(10) 0.0240(10) 0.0262(10) -0.0014(8) -0.0035(8) -0.0039(8)
C36 0.0214(9) 0.0188(9) 0.0272(10) -0.0051(8) -0.0022(8) -0.0027(7)
C37 0.0226(10) 0.0279(10) 0.0357(11) -0.0068(9) 0.0033(8) -0.0035(8)
C38 0.0267(10) 0.0258(10) 0.0274(10) -0.0042(8) 0.0013(8) -0.0014(8)
N1 0.0173(7) 0.0170(7) 0.0251(8) -0.0003(6) 0.0022(6) 0.0004(6)
N2 0.0188(8) 0.0171(8) 0.0330(9) -0.0008(7) 0.0054(7) -0.0007(6)
N3 0.0199(8) 0.0189(8) 0.0271(8) -0.0030(7) 0.0010(7) -0.0007(6)
O1 0.0215(7) 0.0247(7) 0.0508(9) -0.0019(6) 0.0103(6) -0.0043(6)
O2 0.0255(7) 0.0202(7) 0.0286(7) 0.0037(5) -0.0002(5) -0.0019(5)

loop_
_geom_bond_atom_site_label_1
_geom_bond_atom_site_label_2
_geom_bond_distance
_geom_bond_site_symmetry_2
_geom_bond_publ_flag
C1 O1 1.222(2) . ?
C1 N1 1.390(2) . ?
C1 C2 1.467(2) . ?
C2 C3 1.394(2) . ?
C2 C7 1.395(2) . ?
C3 C4 1.382(2) . ?
C4 C5 1.392(2) . ?
C5 C6 1.385(2) . ?
C6 C7 1.403(2) . ?
C7 C8 1.476(2) . ?
C8 C20 1.358(2) . ?
C8 N1 1.440(2) . ?
C9 O2 1.452(2) . ?
C9 C10 1.492(3) . ?
C11 C16 1.401(2) . ?
C11 C12 1.403(2) . ?
C11 N1 1.442(2) . ?
C12 C13 1.393(2) . ?
C12 C17 1.499(2) . ?
C13 C14 1.381(3) . ?
C14 C15 1.387(3) . ?
C15 C16 1.395(2) . ?
C16 C18 1.503(2) . ?
C20 N2 1.386(2) . ?
C20 C30 1.514(2) . ?
C21 C22 1.399(2) . ?
C21 C26 1.406(2) . ?
C21 N2 1.424(2) . ?
C22 C23 1.395(3) . ?
C22 C27 1.506(3) . ?
C23 C24 1.378(3) . ?
C24 C25 1.384(3) . ?
C25 C26 1.389(2) . ?
C26 C28 1.512(2) . ?
C30 N3 1.265(2) . ?
C30 O2 1.352(2) . ?
C31 C36 1.405(2) . ?
C31 C32 1.411(2) . ?
C31 N3 1.423(2) . ?
C32 C33 1.387(3) . ?
C32 C37 1.507(3) . ?
C33 C34 1.388(3) . ?
C34 C35 1.384(3) . ?
C35 C36 1.394(2) . ?
C36 C38 1.505(2) . ?

loop_
_cod_related_entry_id
_cod_related_entry_database
_cod_related_entry_code
1 ChemSpider 30659609
